data_2216160
loop_
_publ_author_name
'Ejsmont, Krzysztof'
'Zaleski Jacek'

_publ_section_title
;
 Tetrakis(<i>tert</i>-butylammonium) benzene-1,2,4,5-tetracarboxylate
 octahydrate
;
_journal_coeditor_code WN2206
_journal_issue 11
_journal_name_full 'Acta Crystallographica Section E'
_journal_page_first o4315
_journal_page_last o4315
_journal_paper_doi 10.1107/S1600536807049690
_journal_volume 63
_journal_year 2007
_chemical_formula_iupac '4C4 H12 N +, C10 H2 O8 4-, 8H2 O'
_chemical_formula_moiety '4(C4 H12 N +), C10 H2 O8 4-, 8(H2 O)'
_chemical_formula_sum 'C26 H66 N4 O16'
_chemical_formula_weight 690.83
_chemical_name_systematic
;
Tetrakis(tert-butylammonium) benzene-1,2,4,5-tetracarboxylate octahydrate
;
_space_group_IT_number 14
_symmetry_cell_setting monoclinic
_symmetry_space_group_name_Hall '-P 2ybc'
_symmetry_space_group_name_H-M 'P 1 21/c 1'
_atom_sites_solution_hydrogens geom
_atom_sites_solution_primary direct
_atom_sites_solution_secondary difmap
_cell_angle_alpha 90.00
_cell_angle_beta 100.612(11)
_cell_angle_gamma 90.00
_cell_formula_units_Z 2
_cell_length_a 10.2536(13)
_cell_length_b 10.6867(14)
_cell_length_c 18.213(2)
_cell_measurement_reflns_used 3450
_cell_measurement_temperature 298.0(10)
_cell_measurement_theta_max 25.00
_cell_measurement_theta_min 3.31
_cell_volume 1961.6(4)
_computing_cell_refinement 'CrysAlis RED (Oxford Diffraction, 2006)'
_computing_data_collection 'CrysAlis CCD (Oxford Diffraction, 2002)'
_computing_data_reduction 'CrysAlis RED (Oxford Diffraction, 2006)'
_computing_molecular_graphics 'SHELXTL (Sheldrick, 1990)'
_computing_publication_material 'SHELXL97 (Sheldrick, 1997)'
_computing_structure_refinement 'SHELXL97 (Sheldrick, 1997)'
_computing_structure_solution 'SHELXS97 (Sheldrick, 1997)'
_diffrn_ambient_temperature 298.0(10)
_diffrn_detector_area_resol_mean '1024x1024 with blocks 2x2'
_diffrn_measured_fraction_theta_full 0.998
_diffrn_measured_fraction_theta_max 0.998
_diffrn_measurement_device_type 'Oxford Diffraction Xcalibur'
_diffrn_measurement_method \w
_diffrn_radiation_monochromator graphite
_diffrn_radiation_source 'Enhance (Mo) X-ray Source'
_diffrn_radiation_type MoK\a
_diffrn_radiation_wavelength 0.71073
_diffrn_reflns_av_R_equivalents 0.0385
_diffrn_reflns_av_sigmaI/netI 0.0311
_diffrn_reflns_limit_h_max 12
_diffrn_reflns_limit_h_min -9
_diffrn_reflns_limit_k_max 12
_diffrn_reflns_limit_k_min -12
_diffrn_reflns_limit_l_max 20
_diffrn_reflns_limit_l_min -21
_diffrn_reflns_number 11870
_diffrn_reflns_theta_full 25.00
_diffrn_reflns_theta_max 25.00
_diffrn_reflns_theta_min 3.31
_diffrn_standards_decay_% 0
_diffrn_standards_interval_count 0
_diffrn_standards_interval_time 0
_diffrn_standards_number 0
_exptl_absorpt_coefficient_mu 0.096
_exptl_absorpt_correction_type none
_exptl_crystal_colour colourless
_exptl_crystal_density_diffrn 1.170
_exptl_crystal_density_method 'not measured'
_exptl_crystal_description cube
_exptl_crystal_F_000 756
_exptl_crystal_size_max 0.40
_exptl_crystal_size_mid 0.35
_exptl_crystal_size_min 0.20
_refine_diff_density_max 0.145
_refine_diff_density_min -0.200
_refine_ls_extinction_coef 0.020(2)
_refine_ls_extinction_expression Fc^*^=kFc[1+0.001xFc^2^\l^3^/sin(2\q)]^-1/4^
_refine_ls_extinction_method 'SHELXL97 (Sheldrick, 1997)'
_refine_ls_goodness_of_fit_ref 1.056
_refine_ls_hydrogen_treatment mixed
_refine_ls_matrix_type full
_refine_ls_number_parameters 269
_refine_ls_number_reflns 3450
_refine_ls_number_restraints 0
_refine_ls_restrained_S_all 1.056
_refine_ls_R_factor_all 0.0514
_refine_ls_R_factor_gt 0.0375
_refine_ls_shift/su_max 0.000
_refine_ls_shift/su_mean 0.000
_refine_ls_structure_factor_coef Fsqd
_refine_ls_weighting_details 'calc w=1/[\s^2^(Fo^2^)+(0.0628P)^2^] where P=(Fo^2^+2Fc^2^)/3'
_refine_ls_weighting_scheme calc
_refine_ls_wR_factor_gt 0.1001
_refine_ls_wR_factor_ref 0.1085
_reflns_number_gt 2640
_reflns_number_total 3450
_reflns_threshold_expression I>2\s(I)
_cod_data_source_file wn2206.cif
_cod_data_source_block I
_cod_original_sg_symbol_H-M 'P 21/c'
_cod_original_formula_sum 'C26 H66 N4 O16 '
_cod_database_code 2216160
_cod_database_fobs_code 2216160

loop_
_symmetry_equiv_pos_as_xyz
'x, y, z'
'-x, y+1/2, -z+1/2'
'-x, -y, -z'
'x, -y-1/2, z-1/2'

loop_
_atom_site_type_symbol
_atom_site_label
_atom_site_fract_x
_atom_site_fract_y
_atom_site_fract_z
_atom_site_U_iso_or_equiv
_atom_site_adp_type
_atom_site_calc_flag
_atom_site_refinement_flags
_atom_site_occupancy
O O1 0.67535(9) 0.52249(10) 0.05853(6) 0.0391(3) Uani d . 1
O O2 0.83267(10) 0.59772(10) 0.14832(6) 0.0389(3) Uani d . 1
O O3 1.15184(10) 0.38914(11) 0.18681(6) 0.0446(3) Uani d . 1
O O4 0.94210(10) 0.32573(11) 0.16479(6) 0.0441(3) Uani d . 1
O O5 0.42524(12) 0.61807(11) 0.06639(7) 0.0412(3) Uani d . 1
O O6 0.70600(12) 0.09759(12) 0.31228(7) 0.0421(3) Uani d . 1
O O7 0.68835(11) 0.71383(11) 0.23518(7) 0.0404(3) Uani d . 1
O O8 0.49939(17) 0.85094(13) 0.13795(10) 0.0695(5) Uani d . 1
N N9 0.49549(14) 0.09957(13) 0.18813(8) 0.0365(3) Uani d . 1
N N10 0.94341(14) 0.25188(13) 0.31131(8) 0.0337(3) Uani d . 1
C C11 0.89899(12) 0.51179(12) 0.04206(7) 0.0233(3) Uani d . 1
C C12 1.01639(12) 0.44950(12) 0.07267(7) 0.0241(3) Uani d . 1
C C13 1.11574(13) 0.44063(13) 0.03004(8) 0.0256(3) Uani d . 1
C C14 0.79351(13) 0.54353(13) 0.08678(8) 0.0262(3) Uani d . 1
C C15 1.03681(13) 0.38363(13) 0.14770(8) 0.0287(3) Uani d . 1
C C16 0.51441(16) 0.18556(16) 0.12506(9) 0.0436(4) Uani d . 1
C C17 0.3934(2) 0.1708(2) 0.06386(12) 0.0757(7) Uani d . 1
H H17A 0.3892 0.0865 0.0453 0.114 Uiso calc R 1
H H17B 0.3995 0.2277 0.0239 0.114 Uiso calc R 1
H H17C 0.3149 0.1888 0.0836 0.114 Uiso calc R 1
C C18 0.6396(2) 0.1463(2) 0.09859(13) 0.0690(6) Uani d . 1
H H18A 0.7143 0.1567 0.1384 0.103 Uiso calc R 1
H H18B 0.6513 0.1972 0.0569 0.103 Uiso calc R 1
H H18C 0.6326 0.0600 0.0837 0.103 Uiso calc R 1
C C19 0.5257(2) 0.31708(18) 0.15633(14) 0.0803(7) Uani d . 1
H H19A 0.6031 0.3232 0.1948 0.120 Uiso calc R 1
H H19B 0.4482 0.3362 0.1769 0.120 Uiso calc R 1
H H19C 0.5328 0.3753 0.1171 0.120 Uiso calc R 1
C C20 0.94694(15) 0.36444(15) 0.36155(9) 0.0399(4) Uani d . 1
C C21 0.8410(2) 0.4540(2) 0.32339(12) 0.0776(7) Uani d . 1
H H21A 0.8619 0.4802 0.2765 0.116 Uiso calc R 1
H H21B 0.8376 0.5258 0.3547 0.116 Uiso calc R 1
H H21C 0.7564 0.4126 0.3148 0.116 Uiso calc R 1
C C22 1.0831(2) 0.4206(2) 0.36966(15) 0.0862(8) Uani d . 1
H H22A 1.1477 0.3619 0.3941 0.129 Uiso calc R 1
H H22B 1.0872 0.4957 0.3989 0.129 Uiso calc R 1
H H22C 1.1015 0.4402 0.3211 0.129 Uiso calc R 1
C C23 0.9167(2) 0.3219(2) 0.43570(10) 0.0664(6) Uani d . 1
H H23A 0.9850 0.2659 0.4592 0.100 Uiso calc R 1
H H23B 0.8327 0.2796 0.4278 0.100 Uiso calc R 1
H H23C 0.9132 0.3933 0.4673 0.100 Uiso calc R 1
H H5A 0.3778(19) 0.5768(18) 0.0226(12) 0.059(6) Uiso d . 1
H H5B 0.507(2) 0.5916(19) 0.0704(12) 0.074(7) Uiso d . 1
H H6A 0.751(2) 0.026(2) 0.3165(11) 0.071(7) Uiso d . 1
H H6B 0.660(2) 0.104(2) 0.3518(14) 0.087(8) Uiso d . 1
H H7A 0.737(2) 0.666(2) 0.2081(15) 0.105(8) Uiso d . 1
H H7B 0.751(2) 0.7683(19) 0.2594(11) 0.062(6) Uiso d . 1
H H8A 0.558(2) 0.807(3) 0.1686(14) 0.091(8) Uiso d . 1
H H8B 0.458(2) 0.791(3) 0.1067(14) 0.095(8) Uiso d . 1
H H9A 0.4809(18) 0.015(2) 0.1731(11) 0.072(6) Uiso d . 1
H H9B 0.4187(19) 0.1320(17) 0.2084(11) 0.059(5) Uiso d . 1
H H9C 0.5688(18) 0.1004(15) 0.2283(11) 0.048(5) Uiso d . 1
H H10A 1.0180(17) 0.2004(17) 0.3286(9) 0.049(5) Uiso d . 1
H H10B 0.9470(16) 0.2775(16) 0.2620(12) 0.051(5) Uiso d . 1
H H10C 0.8628(19) 0.2081(18) 0.3101(10) 0.060(6) Uiso d . 1
H H13 1.1952(16) 0.3948(14) 0.0502(9) 0.039(4) Uiso d . 1

loop_
_atom_site_aniso_label
_atom_site_aniso_U_11
_atom_site_aniso_U_22
_atom_site_aniso_U_33
_atom_site_aniso_U_12
_atom_site_aniso_U_13
_atom_site_aniso_U_23
O1 0.0223(6) 0.0613(7) 0.0355(6) -0.0029(5) 0.0098(4) -0.0080(5)
O2 0.0332(6) 0.0546(7) 0.0324(6) -0.0075(5) 0.0151(5) -0.0156(5)
O3 0.0352(6) 0.0600(8) 0.0353(6) -0.0029(5) -0.0024(5) 0.0185(5)
O4 0.0426(6) 0.0577(8) 0.0334(6) -0.0121(5) 0.0106(5) 0.0134(5)
O5 0.0348(7) 0.0478(7) 0.0420(7) 0.0020(5) 0.0095(5) -0.0114(5)
O6 0.0402(7) 0.0474(7) 0.0402(7) 0.0031(5) 0.0109(5) 0.0062(5)
O7 0.0346(6) 0.0460(7) 0.0437(7) -0.0025(5) 0.0154(5) -0.0113(5)
O8 0.0800(11) 0.0405(8) 0.0778(11) 0.0127(7) -0.0123(8) -0.0113(8)
N9 0.0369(8) 0.0351(8) 0.0379(8) 0.0023(6) 0.0078(7) 0.0033(6)
N10 0.0317(7) 0.0408(8) 0.0300(7) 0.0017(6) 0.0091(6) 0.0057(6)
C11 0.0220(7) 0.0277(7) 0.0210(7) -0.0022(5) 0.0064(5) -0.0022(6)
C12 0.0244(7) 0.0281(7) 0.0199(7) -0.0018(5) 0.0046(5) -0.0006(6)
C13 0.0228(7) 0.0301(7) 0.0241(7) 0.0034(6) 0.0045(6) 0.0010(6)
C14 0.0253(7) 0.0302(8) 0.0249(7) -0.0013(6) 0.0092(6) 0.0000(6)
C15 0.0310(8) 0.0322(8) 0.0236(7) 0.0021(6) 0.0070(6) 0.0015(6)
C16 0.0457(10) 0.0438(10) 0.0457(10) 0.0074(7) 0.0203(8) 0.0141(8)
C17 0.0710(14) 0.1013(18) 0.0539(13) 0.0199(12) 0.0093(11) 0.0291(12)
C18 0.0605(13) 0.0804(14) 0.0755(15) 0.0137(10) 0.0375(11) 0.0119(12)
C19 0.1085(18) 0.0387(11) 0.1109(19) -0.0014(11) 0.0656(16) 0.0128(12)
C20 0.0452(9) 0.0413(9) 0.0354(9) 0.0053(7) 0.0131(7) 0.0007(7)
C21 0.1051(18) 0.0670(14) 0.0625(14) 0.0419(13) 0.0202(12) 0.0100(12)
C22 0.0731(15) 0.0911(17) 0.1015(19) -0.0340(13) 0.0346(14) -0.0485(15)
C23 0.0989(16) 0.0653(13) 0.0395(11) 0.0107(11) 0.0249(11) 0.0012(10)

loop_
_atom_type_symbol
_atom_type_description
_atom_type_scat_dispersion_real
_atom_type_scat_dispersion_imag
_atom_type_scat_source
C C 0.0033 0.0016 'International Tables Vol C Tables 4.2.6.8 and 6.1.1.4'
H H 0.0000 0.0000 'International Tables Vol C Tables 4.2.6.8 and 6.1.1.4'
N N 0.0061 0.0033 'International Tables Vol C Tables 4.2.6.8 and 6.1.1.4'
O O 0.0106 0.0060 'International Tables Vol C Tables 4.2.6.8 and 6.1.1.4'

loop_
_geom_angle_atom_site_label_1
_geom_angle_atom_site_label_2
_geom_angle_atom_site_label_3
_geom_angle_site_symmetry_1
_geom_angle
H5A O5 H5B . 104.5(18)
H6A O6 H6B . 108.7(18)
H7A O7 H7B . 102.0(19)
H8A O8 H8B . 102(2)
C16 N9 H9A . 113.4(12)
C16 N9 H9B . 107.0(11)
H9A N9 H9B . 110.3(15)
C16 N9 H9C . 112.7(10)
H9A N9 H9C . 106.9(15)
H9B N9 H9C . 106.3(16)
C20 N10 H10A . 109.5(10)
C20 N10 H10B . 110.1(11)
H10A N10 H10B . 108.3(14)
C20 N10 H10C . 109.4(11)
H10A N10 H10C . 111.6(16)
H10B N10 H10C . 107.9(15)
C13 C11 C12 3_765 119.11(12)
C13 C11 C14 3_765 117.65(12)
C12 C11 C14 . 122.84(12)
C13 C12 C11 . 118.32(12)
C13 C12 C15 . 118.47(12)
C11 C12 C15 . 123.08(11)
C11 C13 C12 3_765 122.56(13)
C11 C13 H13 3_765 118.9(10)
C12 C13 H13 . 118.4(9)
O1 C14 O2 . 125.20(12)
O1 C14 C11 . 118.42(12)
O2 C14 C11 . 116.18(12)
O4 C15 O3 . 125.17(13)
O4 C15 C12 . 118.27(12)
O3 C15 C12 . 116.51(12)
C18 C16 N9 . 108.00(14)
C18 C16 C19 . 111.58(16)
N9 C16 C19 . 106.88(15)
C18 C16 C17 . 111.39(17)
N9 C16 C17 . 107.07(14)
C19 C16 C17 . 111.64(17)
C16 C17 H17A . 109.5
C16 C17 H17B . 109.5
H17A C17 H17B . 109.5
C16 C17 H17C . 109.5
H17A C17 H17C . 109.5
H17B C17 H17C . 109.5
C16 C18 H18A . 109.5
C16 C18 H18B . 109.5
H18A C18 H18B . 109.5
C16 C18 H18C . 109.5
H18A C18 H18C . 109.5
H18B C18 H18C . 109.5
C16 C19 H19A . 109.5
C16 C19 H19B . 109.5
H19A C19 H19B . 109.5
C16 C19 H19C . 109.5
H19A C19 H19C . 109.5
H19B C19 H19C . 109.5
C22 C20 N10 . 107.26(14)
C22 C20 C23 . 111.87(17)
N10 C20 C23 . 108.46(14)
C22 C20 C21 . 111.55(18)
N10 C20 C21 . 106.86(14)
C23 C20 C21 . 110.61(15)
C20 C21 H21A . 109.5
C20 C21 H21B . 109.5
H21A C21 H21B . 109.5
C20 C21 H21C . 109.5
H21A C21 H21C . 109.5
H21B C21 H21C . 109.5
C20 C22 H22A . 109.5
C20 C22 H22B . 109.5
H22A C22 H22B . 109.5
C20 C22 H22C . 109.5
H22A C22 H22C . 109.5
H22B C22 H22C . 109.5
C20 C23 H23A . 109.5
C20 C23 H23B . 109.5
H23A C23 H23B . 109.5
C20 C23 H23C . 109.5
H23A C23 H23C . 109.5
H23B C23 H23C . 109.5

loop_
_geom_bond_atom_site_label_1
_geom_bond_atom_site_label_2
_geom_bond_site_symmetry_2
_geom_bond_distance
O1 C14 . 1.2464(16)
O2 C14 . 1.2598(17)
O3 C15 . 1.2619(17)
O4 C15 . 1.2386(17)
O5 H5A . 0.96(2)
O5 H5B . 0.88(2)
O6 H6A . 0.89(2)
O6 H6B . 0.93(3)
O7 H7A . 0.92(3)
O7 H7B . 0.92(2)
O8 H8A . 0.87(3)
O8 H8B . 0.91(3)
N9 C16 . 1.511(2)
N9 H9A . 0.95(2)
N9 H9B . 0.99(2)
N9 H9C . 0.947(19)
N10 C20 . 1.508(2)
N10 H10A . 0.947(18)
N10 H10B . 0.95(2)
N10 H10C . 0.95(2)
C11 C13 3_765 1.3902(19)
C11 C12 . 1.3985(18)
C11 C14 . 1.5075(18)
C12 C13 . 1.3932(19)
C12 C15 . 1.5171(18)
C13 C11 3_765 1.3902(19)
C13 H13 . 0.964(16)
C16 C18 . 1.511(2)
C16 C19 . 1.513(3)
C16 C17 . 1.516(3)
C17 H17A . 0.9600
C17 H17B . 0.9600
C17 H17C . 0.9600
C18 H18A . 0.9600
C18 H18B . 0.9600
C18 H18C . 0.9600
C19 H19A . 0.9600
C19 H19B . 0.9600
C19 H19C . 0.9600
C20 C22 . 1.502(3)
C20 C23 . 1.510(2)
C20 C21 . 1.517(2)
C21 H21A . 0.9600
C21 H21B . 0.9600
C21 H21C . 0.9600
C22 H22A . 0.9600
C22 H22B . 0.9600
C22 H22C . 0.9600
C23 H23A . 0.9600
C23 H23B . 0.9600
C23 H23C . 0.9600

loop_
_geom_hbond_atom_site_label_D
_geom_hbond_atom_site_label_H
_geom_hbond_atom_site_label_A
_geom_hbond_site_symmetry_A
_geom_hbond_distance_DH
_geom_hbond_distance_HA
_geom_hbond_distance_DA
_geom_hbond_angle_DHA
O5 H5A O1 3_665 0.96(2) 1.82(2) 2.7626(16) 166.2(17)
O5 H5B O1 . 0.88(2) 1.93(2) 2.7885(15) 168(2)
O6 H6A O3 2_745 0.89(2) 1.78(2) 2.6606(17) 171.9(19)
O6 H6B O5 2_645 0.93(3) 1.87(3) 2.7994(17) 178(2)
O7 H7A O2 . 0.92(3) 1.75(3) 2.6635(15) 170(2)
O7 H7B O3 2_755 0.92(2) 1.80(2) 2.7122(16) 168.9(18)
O8 H8A O7 . 0.87(3) 1.92(3) 2.788(2) 179(2)
O8 H8B O5 . 0.91(3) 2.00(3) 2.8469(19) 156(2)
N9 H9A O8 1_545 0.95(2) 1.89(2) 2.813(2) 164.3(16)
N9 H9B O7 2_645 0.99(2) 1.86(2) 2.8223(18) 164.2(16)
N9 H9C O6 . 0.947(19) 1.88(2) 2.8240(19) 175.9(16)
N10 H10A O2 2_745 0.947(18) 1.868(18) 2.8115(17) 173.6(15)
N10 H10B O4 . 0.95(2) 1.84(2) 2.7805(17) 176.2(15)
N10 H10C O6 . 0.95(2) 2.00(2) 2.9429(18) 173.0(17)

loop_
_geom_torsion_atom_site_label_1
_geom_torsion_atom_site_label_2
_geom_torsion_atom_site_label_3
_geom_torsion_atom_site_label_4
_geom_torsion_site_symmetry_1
_geom_torsion_site_symmetry_4
_geom_torsion
_geom_torsion_publ_flag
C13 C11 C12 C13 3_765 . 1.7(2) ?
C14 C11 C12 C13 . . -170.81(12) ?
C13 C11 C12 C15 3_765 . -173.97(12) ?
C14 C11 C12 C15 . . 13.5(2) ?
C11 C12 C13 C11 . 3_765 -1.8(2) ?
C15 C12 C13 C11 . 3_765 174.11(12) ?
C13 C11 C14 O1 3_765 . 52.61(18) ?
C12 C11 C14 O1 . . -134.78(14) y
C13 C11 C14 O2 3_765 . -122.65(14) ?
C12 C11 C14 O2 . . 49.96(18) y
C13 C12 C15 O4 . . -137.18(14) ?
C11 C12 C15 O4 . . 38.47(19) y
C13 C12 C15 O3 . . 40.48(18) y
C11 C12 C15 O3 . . -143.86(13) ?
